data_2202970
loop_
_publ_author_name
'Savarimuthu Francis'
'Packianathan Thomas Muthiah'
'Rychlewska, Urszula'
'War\.zajtis, Beata'

_publ_section_title
;
 Interplay of hydrogen bonding and coordination modes in
 diaquabis(8-hydroxy-7-iodoquinoline-5-sulfonato)calcium(II)
 monohydrate
;
_journal_issue 12
_journal_name_full 'Acta Crystallographica Section E'
_journal_page_first m1160
_journal_page_last m1163
_journal_paper_doi 10.1107/S1600536803024000
_journal_volume 59
_journal_year 2003
_chemical_formula_iupac '[Ca (C9 H5 I N O4 S)2 (H2 O)2] H2 O'
_chemical_formula_moiety 'C18 H14 Ca I2 N2 O10 S2, H2O'
_chemical_formula_structural '(Ca 2+), (C9 H5 I N O4 S 2-)2, 3(H2O)'
_chemical_formula_sum 'C18 H16 Ca I2 N2 O11 S2'
_chemical_formula_weight 794.35
_chemical_name_common 'Calcium ferron trihydrate'
_chemical_name_systematic
;
Diaquabis(\m-8-hydroxy-7-iodoquinoline-5-sulfonato)calcium(II)
monohydrate
;
_space_group_IT_number 14
_symmetry_cell_setting monoclinic
_symmetry_space_group_name_Hall '-P 2ybc'
_symmetry_space_group_name_H-M 'P 1 21/c 1'
_atom_sites_solution_hydrogens geom
_atom_sites_solution_primary direct
_atom_sites_solution_secondary difmap
_cell_angle_alpha 90
_cell_angle_beta 117.19(3)
_cell_angle_gamma 90
_cell_formula_units_Z 4
_cell_length_a 20.326(4)
_cell_length_b 6.9580(10)
_cell_length_c 19.219(4)
_cell_measurement_reflns_used 10575
_cell_measurement_temperature 293(2)
_cell_measurement_theta_max 26.07
_cell_measurement_theta_min 3.14
_cell_volume 2417.7(10)
_computing_cell_refinement 'KM-4 CCD Software'
_computing_data_collection 'KM-4 CCD Software (Kuma, 1999)'
_computing_data_reduction 'KM-4 CCD Software'
_computing_molecular_graphics 'PLATON (Spek, 1997)'
_computing_publication_material SHELXL97
_computing_structure_refinement 'SHELXL97 (Sheldrick, 1997)'
_computing_structure_solution 'SHELXS97 (Sheldrick, 1997)'
_diffrn_ambient_temperature 293(2)
_diffrn_measured_fraction_theta_full 0.995
_diffrn_measured_fraction_theta_max 0.995
_diffrn_measurement_device_type
;
Kuma KM-4 CCD \k-geometry
;
_diffrn_measurement_method w
_diffrn_radiation_monochromator graphite
_diffrn_radiation_source 'fine-focus sealed tube'
_diffrn_radiation_type MoK\a
_diffrn_radiation_wavelength 0.71073
_diffrn_reflns_av_R_equivalents 0.0530
_diffrn_reflns_av_sigmaI/netI 0.0405
_diffrn_reflns_limit_h_max 25
_diffrn_reflns_limit_h_min -24
_diffrn_reflns_limit_k_max 5
_diffrn_reflns_limit_k_min -8
_diffrn_reflns_limit_l_max 23
_diffrn_reflns_limit_l_min -23
_diffrn_reflns_number 26674
_diffrn_reflns_reduction_process
;
 ?
;
_diffrn_reflns_theta_full 26.07
_diffrn_reflns_theta_max 26.07
_diffrn_reflns_theta_min 3.14
_exptl_absorpt_coefficient_mu 3.049
_exptl_absorpt_correction_T_max 0.859
_exptl_absorpt_correction_T_min 0.593
_exptl_absorpt_correction_type multi-scan
_exptl_absorpt_process_details '(XEMP; Siemens, 1990)'
_exptl_crystal_colour red
_exptl_crystal_density_diffrn 2.182
_exptl_crystal_density_meas ?
_exptl_crystal_description Plate
_exptl_crystal_F_000 1536
_exptl_crystal_size_max 0.40
_exptl_crystal_size_mid 0.15
_exptl_crystal_size_min 0.05
_refine_diff_density_max 1.614
_refine_diff_density_min -0.879
_refine_ls_extinction_method none
_refine_ls_goodness_of_fit_ref 1.360
_refine_ls_hydrogen_treatment constr
_refine_ls_matrix_type full
_refine_ls_number_parameters 325
_refine_ls_number_reflns 4771
_refine_ls_number_restraints 0
_refine_ls_restrained_S_all 1.360
_refine_ls_R_factor_all 0.0722
_refine_ls_R_factor_gt 0.0657
_refine_ls_shift/su_max 0.002
_refine_ls_shift/su_mean 0.000
_refine_ls_structure_factor_coef Fsqd
_refine_ls_weighting_details 'w = 1/[\s^2^(Fo^2^)+(0.0351P)^2^+1.7598P] where P = (Fo^2^+2Fc^2^)/3'
_refine_ls_weighting_scheme calc
_refine_ls_wR_factor_gt 0.1009
_refine_ls_wR_factor_ref 0.1034
_reflns_number_gt 4526
_reflns_number_total 4771
_reflns_threshold_expression I>2\s(I)
_cod_data_source_file wn6190.cif
_cod_data_source_block I
_cod_depositor_comments
;
The following automatic conversions were performed:
'_symmetry_cell_setting' value 'Monoclinic' changed to 'monoclinic'
according to '/home/saulius/struct/CIF-dictionaries/cif_core.dic'
dictionary named 'cif_core.dic' version 2.4.1 from 2010-06-29.

Automatic conversion script
Id: cif_fix_enum 1527 2010-12-29 10:47:43Z saulius 

The following automatic conversions were performed:

'_symmetry_cell_setting' value 'Monoclinic' changed to 'monoclinic'
according to /home/saulius/struct/CIF-dictionaries/cif_core.dic
dictionary named 'cif_core.dic' version 2.4.1 from 2010-06-29.

Automatic conversion script
Id: cif_fix_values 1715 2011-07-08 13:25:40Z adriana 

The following automatic conversions were performed:

'_exptl_crystal_density_meas' value 'not measured' was changed to '?'
- the value is perceived as not measured.

Automatic conversion script
Id: cif_fix_values 3008 2015-01-20 13:52:24Z robertas 
;
_cod_original_cell_volume 2417.7(4)
_cod_original_sg_symbol_H-M 'P 21/c'
_cod_database_code 2202970

loop_
_symmetry_equiv_pos_as_xyz
x,y,z
-x,1/2+y,1/2-z
-x,-y,-z
x,1/2-y,1/2+z

loop_
_atom_site_aniso_label
_atom_site_aniso_U_11
_atom_site_aniso_U_22
_atom_site_aniso_U_33
_atom_site_aniso_U_12
_atom_site_aniso_U_13
_atom_site_aniso_U_23
I1 0.0266(2) 0.0434(3) 0.0179(2) 0.0013(2) 0.0042(2) 0.0003(2)
I2 0.0259(2) 0.0680(4) 0.0207(2) -0.0093(2) 0.0057(2) -0.0078(2)
Ca 0.0130(5) 0.0209(6) 0.0189(6) 0.0003(5) 0.0060(5) 0.0013(5)
S1 0.0144(7) 0.0153(7) 0.0202(7) -0.0004(6) 0.0066(6) -0.0002(6)
S2 0.0153(7) 0.0206(8) 0.0208(7) -0.0022(6) 0.0080(6) 0.0001(6)
O1 0.022(2) 0.029(2) 0.020(2) 0.0034(19) 0.0045(18) 0.0057(18)
O1W 0.034(2) 0.019(2) 0.022(2) 0.0030(18) 0.015(2) 0.0004(18)
O2 0.029(2) 0.021(2) 0.033(2) -0.0018(19) 0.013(2) 0.0016(19)
O2W 0.039(3) 0.021(2) 0.030(2) 0.003(2) 0.019(2) -0.0015(19)
O3 0.022(2) 0.032(3) 0.028(2) 0.0003(19) 0.0121(19) -0.0089(19)
O4 0.014(2) 0.039(3) 0.028(2) -0.0035(19) 0.0093(18) -0.002(2)
O21 0.027(2) 0.020(2) 0.025(2) -0.0003(18) 0.0143(19) -0.0025(18)
O22 0.024(2) 0.022(2) 0.028(2) -0.0054(18) 0.0088(19) -0.0016(19)
O23 0.023(2) 0.017(2) 0.025(2) 0.0041(17) 0.0094(18) 0.0061(18)
O24 0.014(2) 0.042(3) 0.027(2) 0.0011(19) 0.0084(18) 0.001(2)
N1 0.020(3) 0.023(3) 0.023(3) -0.001(2) 0.009(2) -0.002(2)
N2 0.019(3) 0.029(3) 0.021(3) 0.003(2) 0.010(2) 0.001(2)
C2 0.035(4) 0.022(3) 0.031(4) 0.003(3) 0.022(3) 0.002(3)
C3 0.030(3) 0.020(3) 0.023(3) 0.001(3) 0.008(3) -0.005(3)
C4 0.018(3) 0.021(3) 0.026(3) -0.002(3) 0.008(3) -0.001(3)
C5 0.016(3) 0.020(3) 0.023(3) -0.001(2) 0.008(2) 0.001(2)
C6 0.019(3) 0.028(4) 0.020(3) -0.001(3) 0.010(2) 0.003(3)
C7 0.018(3) 0.026(3) 0.017(3) -0.001(3) 0.005(2) -0.002(3)
C8 0.015(3) 0.022(3) 0.020(3) 0.002(2) 0.006(2) 0.005(2)
C9 0.015(3) 0.014(3) 0.023(3) -0.002(2) 0.009(2) 0.002(2)
C10 0.021(3) 0.015(3) 0.022(3) 0.002(2) 0.012(3) 0.005(2)
C22 0.033(4) 0.035(4) 0.021(3) 0.000(3) 0.014(3) -0.001(3)
C23 0.030(4) 0.035(4) 0.020(3) 0.002(3) 0.009(3) 0.001(3)
C24 0.016(3) 0.025(3) 0.023(3) -0.003(3) 0.004(3) 0.001(3)
C25 0.017(3) 0.015(3) 0.024(3) -0.001(2) 0.011(2) -0.003(2)
C26 0.022(3) 0.020(3) 0.024(3) 0.001(3) 0.012(3) 0.001(3)
C27 0.016(3) 0.018(3) 0.017(3) 0.000(2) 0.002(2) -0.003(2)
C28 0.016(3) 0.020(3) 0.021(3) 0.003(2) 0.009(2) 0.000(2)
C29 0.015(3) 0.015(3) 0.022(3) 0.000(2) 0.007(2) -0.001(2)
C30 0.020(3) 0.018(3) 0.020(3) 0.000(2) 0.010(2) 0.001(2)
O3W 0.038(3) 0.030(3) 0.029(2) 0.001(2) 0.019(2) 0.000(2)

loop_
_atom_site_label
_atom_site_fract_x
_atom_site_fract_y
_atom_site_fract_z
_atom_site_U_iso_or_equiv
_atom_site_thermal_displace_type
_atom_site_calc_flag
_atom_site_refinement_flags
_atom_site_occupancy
_atom_site_type_symbol
I1 0.39873(2) 1.11688(7) 0.50962(2) 0.03160(10) Uani . . 1.000 I
I2 1.10907(2) 0.44831(8) 1.27273(2) 0.0401(2) Uani . . 1.000 I
Ca 0.74517(6) 0.61074(17) 0.85379(7) 0.0181(3) Uani . . 1.000 Ca
S1 0.69333(7) 1.1018(2) 0.76432(8) 0.0171(4) Uani . . 1.000 S
S2 0.81681(8) 0.3093(2) 1.03438(8) 0.0190(4) Uani . . 1.000 S
O1 0.7776(2) 0.3650(6) 0.9525(2) 0.0256(12) Uani . . 1.000 O
O1W 0.6868(2) 0.6495(6) 0.7108(2) 0.0242(12) Uani . . 1.000 O
O2 0.7970(2) 0.1148(6) 1.0466(3) 0.0281(12) Uani . . 1.000 O
O2W 0.8021(2) 0.7644(6) 0.9872(2) 0.0288(14) Uani . . 1.000 O
O3 0.8098(2) 0.4473(6) 1.0871(2) 0.0271(14) Uani . . 1.000 O
O4 1.1364(2) 0.3525(6) 1.1235(2) 0.0271(14) Uani . . 1.000 O
O21 0.6992(2) 1.0448(6) 0.6945(2) 0.0231(12) Uani . . 1.000 O
O22 0.7213(2) 1.2938(6) 0.7902(2) 0.0259(12) Uani . . 1.000 O
O23 0.7263(2) 0.9616(6) 0.8268(2) 0.0223(12) Uani . . 1.000 O
O24 0.3705(2) 1.1169(6) 0.6609(2) 0.0280(14) Uani . . 1.000 O
N1 1.0437(3) 0.2360(7) 0.9783(3) 0.0223(17) Uani . . 1.000 N
N2 0.4628(3) 1.1176(7) 0.8140(3) 0.0227(17) Uani . . 1.000 N
C2 1.0026(3) 0.1770(9) 0.9055(4) 0.027(2) Uani . . 1.000 C
C3 0.9271(3) 0.1495(8) 0.8782(4) 0.0259(17) Uani . . 1.000 C
C4 0.8957(3) 0.1871(8) 0.9260(3) 0.0225(17) Uani . . 1.000 C
C5 0.9118(3) 0.3045(8) 1.0576(3) 0.0200(17) Uani . . 1.000 C
C6 0.9618(3) 0.3572(8) 1.1329(3) 0.0219(19) Uani . . 1.000 C
C7 1.0375(3) 0.3688(9) 1.1582(3) 0.0215(17) Uani . . 1.000 C
C8 1.0685(3) 0.3352(8) 1.1067(3) 0.0198(17) Uani . . 1.000 C
C9 0.9391(3) 0.2556(8) 1.0035(3) 0.0172(17) Uani . . 1.000 C
C10 1.0159(3) 0.2763(8) 1.0290(3) 0.0185(17) Uani . . 1.000 C
C22 0.5041(4) 1.1198(9) 0.8909(4) 0.029(2) Uani . . 1.000 C
C23 0.5804(3) 1.1206(9) 0.9226(4) 0.029(2) Uani . . 1.000 C
C24 0.6133(3) 1.1181(8) 0.8742(3) 0.0232(17) Uani . . 1.000 C
C25 0.5971(3) 1.1075(8) 0.7362(3) 0.0180(17) Uani . . 1.000 C
C26 0.5478(3) 1.1100(8) 0.6567(3) 0.0214(17) Uani . . 1.000 C
C27 0.4715(3) 1.1158(8) 0.6299(3) 0.0191(17) Uani . . 1.000 C
C28 0.4394(3) 1.1156(8) 0.6808(3) 0.0188(17) Uani . . 1.000 C
C29 0.5697(3) 1.1129(8) 0.7918(3) 0.0179(17) Uani . . 1.000 C
C30 0.4922(3) 1.1151(8) 0.7627(3) 0.0190(17) Uani . . 1.000 C
O3W 0.6952(2) 1.3834(6) 0.6125(2) 0.0309(16) Uani . . 1.000 O
H1 0.41370 1.13220 0.79560 0.0270 Uiso . R 1.000 H
H1W 0.69480 0.57210 0.68130 0.0290 Uiso . R 1.000 H
H2 0.48100 1.12230 0.92470 0.0350 Uiso . R 1.000 H
H2W 0.68410 0.75600 0.68800 0.0290 Uiso . R 1.000 H
H3 0.61040 1.12150 0.97830 0.0350 Uiso . R 1.000 H
H3W 0.80970 0.71580 1.03080 0.0350 Uiso . R 1.000 H
H4 0.66620 1.12070 0.89590 0.0280 Uiso . R 1.000 H
H4W 0.79350 0.87580 0.99910 0.0350 Uiso . R 1.000 H
H5 0.56680 1.10760 0.61930 0.0260 Uiso . R 1.000 H
H6 1.09080 0.27430 0.99500 0.0260 Uiso . R 1.000 H
H7 1.02480 0.15360 0.87160 0.0320 Uiso . R 1.000 H
H8 0.89720 0.10380 0.82590 0.0310 Uiso . R 1.000 H
H9 0.84360 0.16720 0.90740 0.0270 Uiso . R 1.000 H
H10 0.94330 0.38710 1.16950 0.0260 Uiso . R 1.000 H
H5W 0.70750 1.27890 0.63820 0.0370 Uiso . R 1.000 H
H6W 0.73140 1.38200 0.60180 0.0370 Uiso . R 1.000 H

loop_
_atom_type_symbol
_atom_type_description
_atom_type_scat_dispersion_real
_atom_type_scat_dispersion_imag
_atom_type_scat_source
S S 0.1246 0.1234 'International Tables Vol C Tables 4.2.6.8 and 6.1.1.4'
O O 0.0106 0.0060 'International Tables Vol C Tables 4.2.6.8 and 6.1.1.4'
N N 0.0061 0.0033 'International Tables Vol C Tables 4.2.6.8 and 6.1.1.4'
I I -0.4742 1.8119 'International Tables Vol C Tables 4.2.6.8 and 6.1.1.4'
Ca Ca 0.2262 0.3064 'International Tables Vol C Tables 4.2.6.8 and 6.1.1.4'
H H 0.0000 0.0000 'International Tables Vol C Tables 4.2.6.8 and 6.1.1.4'
C C 0.0033 0.0016 'International Tables Vol C Tables 4.2.6.8 and 6.1.1.4'

loop_
_geom_angle_atom_site_label_1
_geom_angle_atom_site_label_2
_geom_angle_atom_site_label_3
_geom_angle_site_symmetry_1
_geom_angle_site_symmetry_3
_geom_angle
_geom_angle_publ_flag
O1 Ca O1W . . 140.85(15) yes
O1 Ca O2W . . 70.54(14) yes
O1 Ca O23 . . 145.11(14) yes
O1 Ca O22 . 1_545 71.10(13) yes
O1 Ca O24 . 2_646 90.38(15) yes
O1 Ca O4 . 3_767 92.54(15) yes
O1W Ca O2W . . 148.57(15) yes
O1W Ca O23 . . 73.14(13) yes
O1W Ca O22 . 1_545 70.02(14) yes
O1W Ca O24 . 2_646 85.09(15) yes
O1W Ca O4 . 3_767 97.53(15) yes
O2W Ca O23 . . 75.59(13) yes
O2W Ca O22 . 1_545 141.34(14) yes
O2W Ca O24 . 2_646 95.04(15) yes
O2W Ca O4 . 3_767 78.56(14) yes
O22 Ca O23 1_545 . 143.06(13) yes
O23 Ca O24 . 2_646 84.37(16) yes
O4 Ca O23 3_767 . 88.76(16) yes
O22 Ca O24 1_545 2_646 89.84(16) yes
O4 Ca O22 3_767 1_545 98.54(16) yes
O4 Ca O24 3_767 2_646 171.62(16) yes
Ca O1 S2 . . 149.1(3) no
Ca O4 C8 3_767 . 176.7(3) no
Ca O23 S1 . . 143.2(2) no
Ca O24 C28 2_656 . 170.8(3) no

loop_
_geom_bond_atom_site_label_1
_geom_bond_atom_site_label_2
_geom_bond_site_symmetry_1
_geom_bond_site_symmetry_2
_geom_bond_distance
_geom_bond_publ_flag
Ca O1 . . 2.411(4) yes
Ca O1W . . 2.460(4) yes
Ca O2W . . 2.519(4) yes
Ca O23 . . 2.489(4) yes
Ca O22 . 1_545 2.460(4) yes
Ca O24 . 2_646 2.237(5) yes
Ca O4 . 3_767 2.256(5) yes

loop_
_geom_contact_atom_site_label_1
_geom_contact_atom_site_label_2
_geom_contact_distance
_geom_contact_site_symmetry_2
_geom_contact_publ_flag
I1 O24 3.210(4) . no
I1 C23 3.646(6) 2_646 no
I1 C23 3.695(6) 2_656 no
I1 O21 3.672(4) 3_676 no
I2 O2 3.314(5) 2_757 no
I2 C3 3.852(6) 3_767 no
I2 O4 3.230(4) . no
I1 H5 3.2644 3_676 no
I1 H2 3.3537 4_574 no
I2 H6W 3.2523 3_777 no
I2 H7 3.1657 4_555 no
S1 H2W 2.7793 . no
S1 H4 2.8268 . no
S1 H5W 2.8486 . no
S1 H9 3.0696 1_565 no
S2 H3W 2.8313 . no
S2 H4W 3.0804 1_545 no
S2 H9 2.9059 . no
S2 H6W 2.9190 4_565 no
O1 O2W 2.848(6) . no
O1 O22 2.832(5) 1_545 no
O1 C4 2.945(8) . no
O1W O23 2.949(5) . no
O1W O24 3.180(6) 2_646 no
O1W N2 2.863(8) 2_646 no
O1W S1 3.295(4) . no
O1W O3W 2.706(6) 1_545 no
O1W O21 2.793(6) . no
O1W O22 2.823(6) 1_545 no
O2 I2 3.314(5) 2_747 no
O2 O3W 2.878(7) 4_565 no
O2 O2W 2.714(6) 1_545 no
O2W O4 3.030(6) 3_767 no
O2W N1 2.892(8) 3_767 no
O2W O1 2.848(6) . no
O2W O2 2.714(6) 1_565 no
O2W O3 2.882(6) . no
O2W O23 3.069(5) . no
O2W S2 3.270(4) . no
O3 O2W 2.882(6) . no
O3W O1W 2.706(6) 1_565 no
O3W C23 3.314(8) 4_574 no
O3W O21 2.815(6) . no
O3W O2 2.878(7) 4_564 no
O4 O2W 3.030(6) 3_767 no
O4 I2 3.230(4) . no
O4 C4 3.320(7) 3_767 no
O4 N1 2.681(6) . no
O21 O1W 2.793(6) . no
O21 I1 3.672(4) 3_676 no
O21 O3W 2.815(6) . no
O22 Ca 2.460(4) 1_565 no
O22 O1 2.832(5) 1_565 no
O22 O1W 2.823(6) 1_565 no
O22 C4 3.387(7) 1_565 no
O23 O1W 2.949(5) . no
O23 O2W 3.069(5) . no
O23 O24 3.179(6) 2_646 no
O23 C24 3.034(8) . no
O24 O23 3.179(6) 2_656 no
O24 I1 3.210(4) . no
O24 N2 2.671(6) . no
O24 O1W 3.180(6) 2_656 no
O1 H3W 2.7840 . no
O1 H4 2.6361 1_545 no
O1 H9 2.3469 . no
O1W H1 1.9932 2_646 no
O2 H4 2.9020 1_545 no
O2 H4W 1.8827 1_545 no
O2 H3W 2.8174 1_545 no
O2 H6W 2.0486 4_565 no
O2W H6 2.0610 3_767 no
O3 H3W 2.1585 . no
O3 H10 2.4737 . no
O3 H6W 2.8776 4_565 no
O3W H3 2.3583 4_574 no
O3W H1W 1.8661 1_565 no
O4 H6 2.2721 . no
O21 H5 2.4429 . no
O21 H2W 2.0280 . no
O21 H5W 2.0048 . no
O22 H5W 2.8062 . no
O22 H9 2.6291 1_565 no
O22 H1W 2.7185 1_565 no
O23 H2W 2.7941 . no
O23 H9 2.5991 1_565 no
O23 H4 2.4421 . no
O24 H1 2.3253 . no
N1 O4 2.681(6) . no
N1 O2W 2.892(8) 3_767 no
N1 C9 3.440(7) 3_757 no
N1 C4 3.391(7) 3_757 no
N2 O24 2.671(6) . no
N2 O1W 2.863(8) 2_656 no
C2 C7 3.352(9) 3_767 no
C2 C6 3.473(9) 3_767 no
C2 C9 3.410(8) 3_757 no
C2 C10 3.479(9) 3_757 no
C3 C10 3.378(8) 3_757 no
C3 I2 3.852(6) 3_767 no
C3 C7 3.564(9) 3_767 no
C3 C8 3.383(8) 3_757 no
C3 C8 3.595(8) 3_767 no
C4 C10 3.599(8) 3_757 no
C4 O4 3.320(7) 3_767 no
C4 O1 2.945(8) . no
C4 O22 3.387(7) 1_545 no
C4 N1 3.391(7) 3_757 no
C4 C8 3.520(8) 3_767 no
C6 C2 3.473(9) 3_767 no
C7 C3 3.564(9) 3_767 no
C7 C2 3.352(9) 3_767 no
C8 C3 3.383(8) 3_757 no
C8 C9 3.510(8) 3_767 no
C8 C3 3.595(8) 3_767 no
C8 C4 3.520(8) 3_767 no
C9 N1 3.440(7) 3_757 no
C9 C10 3.515(8) 3_767 no
C9 C2 3.410(8) 3_757 no
C9 C8 3.510(8) 3_767 no
C10 C3 3.378(8) 3_757 no
C10 C9 3.515(8) 3_767 no
C10 C10 3.270(8) 3_767 no
C10 C4 3.599(8) 3_757 no
C10 C2 3.479(9) 3_757 no
C22 C27 3.590(9) 2_646 no
C22 C27 3.535(9) 2_656 no
C22 C26 3.564(9) 2_656 no
C23 I1 3.646(6) 2_656 no
C23 O3W 3.314(8) 4_575 no
C23 I1 3.695(6) 2_646 no
C24 O23 3.034(8) . no
C26 C22 3.564(9) 2_646 no
C27 C22 3.535(9) 2_646 no
C27 C22 3.590(9) 2_656 no
C28 C29 3.518(8) 2_656 no
C28 C29 3.555(8) 2_646 no
C29 C28 3.555(8) 2_656 no
C29 C28 3.518(8) 2_646 no
C30 C30 3.547(8) 2_656 no
C30 C30 3.547(8) 2_646 no
C5 H6 3.0927 3_767 no
H1 O24 2.3253 . no
H1 H2W 2.3164 2_656 no
H1 O1W 1.9932 2_656 no
H1 H1W 2.4760 2_656 no
H1W H1 2.4760 2_646 no
H1W O3W 1.8661 1_545 no
H1W H5W 2.2606 1_545 no
H1W H6W 2.3825 1_545 no
H2 I1 3.3537 4_575 no
H2W S1 2.7793 . no
H2W O21 2.0280 . no
H2W H1 2.3164 2_646 no
H3 O3W 2.3583 4_575 no
H3 H6W 2.5196 4_575 no
H3W O3 2.1585 . no
H3W O2 2.8174 1_565 no
H3W S2 2.8313 . no
H3W H6 2.2929 3_767 no
H4 O1 2.6361 1_565 no
H4 S1 2.8268 . no
H4 O2 2.9020 1_565 no
H4 O23 2.4421 . no
H4W O2 1.8827 1_565 no
H4W S2 3.0804 1_565 no
H4W H6 2.5279 3_767 no
H5 O21 2.4429 . no
H5 I1 3.2644 3_676 no
H5W S1 2.8486 . no
H5W O21 2.0048 . no
H5W O22 2.8062 . no
H5W H1W 2.2606 1_565 no
H6 O4 2.2721 . no
H6 H3W 2.2929 3_767 no
H6 O2W 2.0610 3_767 no
H6 C5 3.0927 3_767 no
H6 H4W 2.5279 3_767 no
H6W H1W 2.3825 1_565 no
H6W I2 3.2523 3_777 no
H6W O2 2.0486 4_564 no
H6W O3 2.8776 4_564 no
H6W S2 2.9190 4_564 no
H6W H3 2.5196 4_574 no
H7 I2 3.1657 4_554 no
H9 S2 2.9059 . no
H9 O1 2.3469 . no
H9 S1 3.0696 1_545 no
H9 O23 2.5991 1_545 no
H9 O22 2.6291 1_545 no
H10 O3 2.4737 . no

loop_
_geom_hbond_atom_site_label_D
_geom_hbond_atom_site_label_H
_geom_hbond_atom_site_label_A
_geom_hbond_site_symmetry_A
_geom_hbond_distance_DH
_geom_hbond_distance_HA
_geom_hbond_distance_DA
_geom_hbond_angle_DHA
_geom_hbond_publ_flag
N2 H1 O24 . 0.90 2.33 2.671(6) 103 yes
N2 H1 O1W 2_656 0.90 1.99 2.863(8) 162 yes
O1W H1W O3W 1_545 0.85 1.87 2.706(6) 169 yes
O1W H2W O21 . 0.85 2.03 2.793(6) 149 yes
O2W H3W O3 . 0.85 2.16 2.882(6) 143 yes
O2W H4W O2 1_565 0.85 1.88 2.714(6) 166 yes
O3W H5W O21 . 0.85 2.00 2.815(6) 159 yes
N1 H6 O4 . 0.90 2.27 2.681(6) 107 yes
N1 H6 O2W 3_767 0.90 2.06 2.892(8) 153 yes
O3W H6W O2 4_564 0.85 2.05 2.878(7) 165 yes
C23 H3 O3W 4_575 0.96 2.36 3.314(8) 174 yes
C24 H4 O23 . 0.96 2.44 3.034(8) 120 yes
C26 H5 O21 . 0.96 2.44 2.857(8) 106 yes
C4 H9 O1 . 0.96 2.35 2.945(8) 120 yes
C4 H9 O23 1_545 0.96 2.60 3.457(7) 149 yes
C6 H10 O3 . 0.96 2.47 2.868(8) 104 yes

loop_
_geom_torsion_atom_site_label_1
_geom_torsion_atom_site_label_2
_geom_torsion_atom_site_label_3
_geom_torsion_atom_site_label_4
_geom_torsion_site_symmetry_1
_geom_torsion
_geom_torsion_publ_flag
O1W Ca O1 S2 . 169.1(4) no
O2W Ca O1 S2 . -13.0(5) no
O23 Ca O1 S2 . -27.5(7) no
O22 Ca O1 S2 1_545 162.1(6) no
O24 Ca O1 S2 2_646 -108.2(5) no
O4 Ca O1 S2 3_767 63.9(5) no
O1 Ca O23 S1 . -162.9(4) no
O1W Ca O23 S1 . 6.2(4) no
O2W Ca O23 S1 . -177.0(5) no
O22 Ca O23 S1 1_545 1.9(6) no
O24 Ca O23 S1 2_646 -80.3(5) no
O4 Ca O23 S1 3_767 104.5(5) no
O4 Ca O2W H3W 3_767 -111.63 no
O4 Ca O2W H4W 3_767 112.45 no
O24 Ca O1W H1W 2_646 -125.09 no
O24 Ca O1W H2W 2_646 100.39 no
O4 Ca O1W H1W 3_767 62.92 no
O4 Ca O1W H2W 3_767 -71.60 no
O1 Ca O2W H3W . -14.78 no
O1 Ca O2W H4W . -150.69 no
O1W Ca O2W H3W . 162.66 no
O1 Ca O1W H1W . -40.55 no
O1 Ca O1W H2W . -175.07 no
O2W Ca O1W H1W . 143.28 no
O2W Ca O1W H2W . 8.77 no
O23 Ca O1W H1W . 149.31 no
O23 Ca O1W H2W . 14.80 no
O22 Ca O1W H1W 1_545 -33.48 no
O22 Ca O1W H2W 1_545 -167.99 no
O1W Ca O2W H4W . 26.74 no
O23 Ca O2W H3W . 156.70 no
O23 Ca O2W H4W . 20.78 no
O22 Ca O2W H3W 1_545 -22.22 no
O22 Ca O2W H4W 1_545 -158.14 no
O24 Ca O2W H3W 2_646 73.84 no
O24 Ca O2W H4W 2_646 -62.08 no
O22 S1 C25 C26 . 103.8(5) no
O21 S1 O23 Ca . -36.2(5) no
O22 S1 O23 Ca . -164.0(4) no
C25 S1 O23 Ca . 79.2(5) no
O23 S1 C25 C29 . 45.1(5) no
O22 S1 C25 C29 . -75.1(5) no
O23 S1 C25 C26 . -136.0(4) no
O21 S1 C25 C26 . -16.2(5) no
O21 S1 C25 C29 . 164.9(5) no
O2 S2 C5 C9 . 87.1(5) no
O3 S2 C5 C9 . -152.8(5) no
C5 S2 O1 Ca . -72.6(6) no
O3 S2 C5 C6 . 25.4(5) no
O1 S2 C5 C9 . -31.8(5) no
O2 S2 O1 Ca . 171.5(5) no
O3 S2 O1 Ca . 43.6(6) no
O1 S2 C5 C6 . 146.4(4) no
O2 S2 C5 C6 . -94.7(5) no
C2 N1 C10 C9 . -0.3(8) no
C10 N1 C2 C3 . -1.4(9) no
C2 N1 C10 C8 . 178.8(5) no
C30 N2 C22 C23 . 0.3(9) no
C22 N2 C30 C28 . -179.2(5) no
C22 N2 C30 C29 . 0.6(8) no
N1 C2 C3 C4 . 1.3(9) no
C2 C3 C4 C9 . 0.4(9) no
C3 C4 C9 C5 . 178.2(6) no
C3 C4 C9 C10 . -2.0(8) no
S2 C5 C6 C7 . -176.9(5) no
S2 C5 C9 C4 . -6.1(8) no
C6 C5 C9 C4 . 175.8(5) no
C9 C5 C6 C7 . 1.4(9) no
C6 C5 C9 C10 . -4.0(8) no
S2 C5 C9 C10 . 174.1(4) no
C5 C6 C7 C8 . 2.9(9) no
C5 C6 C7 I2 . -179.8(4) no
I2 C7 C8 C10 . 178.6(4) no
C6 C7 C8 C10 . -4.0(8) no
I2 C7 C8 O4 . -1.4(8) no
C6 C7 C8 O4 . 176.0(6) no
C7 C8 C10 C9 . 1.2(8) no
C7 C8 C10 N1 . -177.8(5) no
O4 C8 C10 C9 . -178.9(5) no
O4 C8 C10 N1 . 2.2(8) no
C4 C9 C10 C8 . -177.0(5) no
C5 C9 C10 N1 . -178.2(5) no
C4 C9 C10 N1 . 1.9(8) no
C5 C9 C10 C8 . 2.8(8) no
N2 C22 C23 C24 . -0.3(9) no
C22 C23 C24 C29 . -0.6(9) no
C23 C24 C29 C30 . 1.5(8) no
C23 C24 C29 C25 . -179.2(6) no
C29 C25 C26 C27 . -0.7(8) no
C26 C25 C29 C24 . -177.6(5) no
S1 C25 C29 C24 . 1.3(8) no
S1 C25 C29 C30 . -179.4(4) no
S1 C25 C26 C27 . -179.6(4) no
C26 C25 C29 C30 . 1.8(8) no
C25 C26 C27 C28 . -1.3(9) no
C25 C26 C27 I1 . -179.4(4) no
I1 C27 C28 C30 . -179.9(4) no
I1 C27 C28 O24 . -0.3(8) no
C26 C27 C28 O24 . -178.5(5) no
C26 C27 C28 C30 . 1.9(8) no
O24 C28 C30 N2 . -0.5(8) no
C27 C28 C30 C29 . -0.7(8) no
O24 C28 C30 C29 . 179.7(5) no
C27 C28 C30 N2 . 179.1(5) no
C24 C29 C30 N2 . -1.5(8) no
C24 C29 C30 C28 . 178.3(5) no
C25 C29 C30 N2 . 179.1(5) no
C25 C29 C30 C28 . -1.1(8) no
